data_7202744
loop_
_publ_author_name
'Olivier Jeannin'
'Rodolphe Cl\'erac'
'Marc Fourmigu\'e'

_publ_section_title
;
 Trifluoromethyl order?disorder transition in nickel dithiolene uniform
 spin chains
;
_journal_issue 6
_journal_name_full CrystEngComm
_journal_page_first 488
_journal_paper_doi 10.1039/b701480e
_journal_volume 9
_journal_year 2007
_chemical_formula_sum 'C16 H20 F6 N3 Ni S4'
_chemical_formula_weight 555.30
_chemical_name_common 'Et4N+, [Ni(tfadt)2]-'
_chemical_name_systematic
;
?
;
_space_group_IT_number 14
_symmetry_cell_setting monoclinic
_symmetry_space_group_name_Hall '-P 2ybc'
_symmetry_space_group_name_H-M 'P 1 21/c 1'
_atom_sites_solution_hydrogens geom
_atom_sites_solution_primary direct
_atom_sites_solution_secondary difmap
_audit_creation_method SHELXL-97
_cell_angle_alpha 90.00
_cell_angle_beta 97.860(10)
_cell_angle_gamma 90.00
_cell_formula_units_Z 4
_cell_length_a 7.6741(6)
_cell_length_b 18.8293(19)
_cell_length_c 16.2154(19)
_cell_measurement_reflns_used 5972
_cell_measurement_temperature 293(2)
_cell_measurement_theta_max 25.1
_cell_measurement_theta_min 2.25
_cell_volume 2321.1(4)
_computing_cell_refinement 'CELL, Stoe-IPDS'
_computing_data_collection 'EXPOSE, Stoe-IPDS'
_computing_data_reduction 'INTEGRATE, Stoe-IPDS'
_computing_structure_refinement 'SHELXL-97 (Sheldrick, 1997)'
_computing_structure_solution 'SHELXS-97 (Sheldrick, 1997)'
_diffrn_ambient_temperature 293(2)
_diffrn_detector_area_resol_mean 6.66
_diffrn_measured_fraction_theta_full 0.988
_diffrn_measured_fraction_theta_max 0.988
_diffrn_measurement_device_type 'STOE IPDS'
_diffrn_measurement_method 'Oscillation, phi incr. 1.2 deg'
_diffrn_radiation_monochromator graphite
_diffrn_radiation_source 'fine-focus sealed tube'
_diffrn_radiation_type MoK\a
_diffrn_radiation_wavelength 0.71073
_diffrn_reflns_av_R_equivalents 0.1074
_diffrn_reflns_av_sigmaI/netI 0.1079
_diffrn_reflns_limit_h_max 9
_diffrn_reflns_limit_h_min -9
_diffrn_reflns_limit_k_max 22
_diffrn_reflns_limit_k_min -22
_diffrn_reflns_limit_l_max 19
_diffrn_reflns_limit_l_min -19
_diffrn_reflns_number 22061
_diffrn_reflns_theta_full 25.95
_diffrn_reflns_theta_max 25.95
_diffrn_reflns_theta_min 2.16
_exptl_absorpt_coefficient_mu 1.252
_exptl_absorpt_correction_T_max 0.8704
_exptl_absorpt_correction_T_min 0.7377
_exptl_absorpt_correction_type gaussian
_exptl_absorpt_process_details
;
a grid of 8 x 8 x 8 = 512 sampling points was used
;
_exptl_crystal_colour black
_exptl_crystal_density_diffrn 1.589
_exptl_crystal_density_method 'not measured'
_exptl_crystal_description needle
_exptl_crystal_F_000 1132
_exptl_crystal_size_max 0.66
_exptl_crystal_size_mid 0.13
_exptl_crystal_size_min 0.12
_refine_diff_density_max 0.470
_refine_diff_density_min -0.251
_refine_diff_density_rms 0.055
_refine_ls_extinction_method none
_refine_ls_goodness_of_fit_ref 0.795
_refine_ls_hydrogen_treatment constr
_refine_ls_matrix_type full
_refine_ls_number_parameters 334
_refine_ls_number_reflns 4478
_refine_ls_number_restraints 0
_refine_ls_restrained_S_all 0.795
_refine_ls_R_factor_all 0.1336
_refine_ls_R_factor_gt 0.0472
_refine_ls_shift/su_max 0.001
_refine_ls_shift/su_mean 0.000
_refine_ls_structure_factor_coef Fsqd
_refine_ls_weighting_details 'calc w=1/[\s^2^(Fo^2^)+(0.0529P)^2^+0.0000P] where P=(Fo^2^+2Fc^2^)/3'
_refine_ls_weighting_scheme calc
_refine_ls_wR_factor_gt 0.0999
_refine_ls_wR_factor_ref 0.1231
_reflns_number_gt 1794
_reflns_number_total 4478
_reflns_threshold_expression >2sigma(I)
_cod_data_source_file b701480e.txt
_cod_data_source_block oj2b60
_cod_original_sg_symbol_H-M P21/c
_cod_database_code 7202744
_exptl_absorpt_correction_t_ave 0.8538

loop_
_symmetry_equiv_pos_as_xyz
'x, y, z'
'-x, y+1/2, -z+1/2'
'-x, -y, -z'
'x, -y-1/2, z-1/2'

loop_
_atom_site_label
_atom_site_type_symbol
_atom_site_fract_x
_atom_site_fract_y
_atom_site_fract_z
_atom_site_U_iso_or_equiv
_atom_site_adp_type
_atom_site_occupancy
_atom_site_symmetry_multiplicity
_atom_site_calc_flag
_atom_site_refinement_flags
_atom_site_disorder_assembly
_atom_site_disorder_group
Ni Ni 0.27229(10) 0.54613(4) 0.97536(4) 0.0701(2) Uani 1 1 d . . .
S1 S 0.3222(3) 0.64302(8) 0.91303(10) 0.0876(5) Uani 1 1 d . . .
S2 S 0.2439(2) 0.48762(8) 0.86104(9) 0.0788(4) Uani 1 1 d . . .
S3 S 0.2257(2) 0.45001(8) 1.03978(9) 0.0777(4) Uani 1 1 d . . .
S4 S 0.2931(3) 0.60678(8) 1.08802(10) 0.0913(5) Uani 1 1 d . . .
C1 C 0.3053(8) 0.6188(3) 0.8104(3) 0.0738(16) Uani 1 1 d . . .
C2 C 0.2690(8) 0.5518(3) 0.7872(3) 0.0743(15) Uani 1 1 d . . .
C3 C 0.3272(13) 0.6772(4) 0.7503(5) 0.101(2) Uani 1 1 d . . .
C4 C 0.2429(11) 0.5290(4) 0.7024(4) 0.099(2) Uani 1 1 d . . .
C5 C 0.2294(8) 0.4768(3) 1.1415(3) 0.0712(15) Uani 1 1 d . . .
C6 C 0.2583(8) 0.5453(3) 1.1620(3) 0.0755(15) Uani 1 1 d . . .
C7 C 0.1967(10) 0.4222(4) 1.1986(4) 0.0875(19) Uani 1 1 d . . .
C8 C 0.2691(15) 0.5722(5) 1.2498(5) 0.100(2) Uani 1 1 d . . .
C1A C 0.175(4) 0.1233(12) 0.9549(11) 0.116(11) Uani 0.30 1 d P . .
H1A1 H 0.0920 0.0875 0.9678 0.139 Uiso 0.30 1 calc PR . .
H1A2 H 0.1366 0.1391 0.8984 0.139 Uiso 0.30 1 calc PR . .
C'1A C 0.3292(12) 0.1450(5) 1.0221(5) 0.089(3) Uani 0.70 1 d P . .
H'1A H 0.4264 0.1779 1.0220 0.106 Uiso 0.70 1 calc PR . .
H'1B H 0.3438 0.1216 1.0759 0.106 Uiso 0.70 1 calc PR . .
C2A C 0.3431(12) 0.0891(4) 0.9556(4) 0.116(3) Uani 1 1 d . . .
C3A C 0.292(3) 0.2529(16) 0.979(3) 0.168(19) Uani 0.30 1 d P . .
H3A1 H 0.2838 0.2934 1.0150 0.202 Uiso 0.30 1 calc PR . .
H3A2 H 0.4116 0.2353 0.9916 0.202 Uiso 0.30 1 calc PR . .
C'3A C 0.1357(15) 0.2295(5) 0.9342(5) 0.096(3) Uani 0.70 1 d P . .
H'3A H 0.1074 0.1961 0.8889 0.115 Uiso 0.70 1 calc PR . .
H'3B H 0.0333 0.2596 0.9349 0.115 Uiso 0.70 1 calc PR . .
C4A C 0.2821(17) 0.2758(5) 0.9126(5) 0.146(5) Uani 1 1 d . . .
C5A C 0.203(4) 0.1650(19) 1.1056(16) 0.139(11) Uani 0.30 1 d P . .
H5A1 H 0.1392 0.1211 1.1108 0.167 Uiso 0.30 1 calc PR . .
H5A2 H 0.3269 0.1525 1.1135 0.167 Uiso 0.30 1 calc PR . .
C'5A C 0.1657(14) 0.2391(5) 1.0878(5) 0.088(3) Uani 0.70 1 d P . .
H'5A H 0.2663 0.2702 1.0872 0.106 Uiso 0.70 1 calc PR . .
H'5B H 0.0611 0.2686 1.0792 0.106 Uiso 0.70 1 calc PR . .
C6A C 0.1773(13) 0.2059(5) 1.1737(4) 0.131(3) Uani 1 1 d . . .
C7A C -0.032(4) 0.2178(16) 1.0008(16) 0.125(10) Uani 0.30 1 d P . .
H7A1 H -0.0335 0.2604 1.0343 0.150 Uiso 0.30 1 calc PR . .
H7A2 H -0.0601 0.2318 0.9430 0.150 Uiso 0.30 1 calc PR . .
C'7A C 0.0066(13) 0.1357(5) 1.0161(6) 0.095(3) Uani 0.70 1 d P . .
H'7A H 0.0355 0.1045 1.0636 0.114 Uiso 0.70 1 calc PR . .
H'7B H -0.0034 0.1064 0.9665 0.114 Uiso 0.70 1 calc PR . .
C8A C -0.1740(10) 0.1695(5) 1.0217(5) 0.125(3) Uani 1 1 d . . .
N1 N 0.2119(12) 0.5128(4) 0.6380(4) 0.154(3) Uani 1 1 d . . .
N2 N 0.1684(10) 0.3781(4) 1.2427(4) 0.123(2) Uani 1 1 d . . .
N1A N 0.1593(6) 0.1877(2) 1.0137(2) 0.0648(12) Uani 1 1 d . . .
F1 F 0.4307(9) 0.7293(3) 0.7801(4) 0.190(3) Uani 1 1 d . . .
F2 F 0.1824(9) 0.7108(4) 0.7237(4) 0.209(3) Uani 1 1 d . . .
F3 F 0.3885(11) 0.6607(3) 0.6844(4) 0.214(3) Uani 1 1 d . . .
F4 F 0.151(3) 0.5396(12) 1.2904(9) 0.133(6) Uani 0.50 1 d P . .
F5 F 0.420(3) 0.571(4) 1.288(2) 0.30(2) Uani 0.50 1 d P . .
F6 F 0.207(7) 0.6355(9) 1.2554(11) 0.193(16) Uani 0.50 1 d P . .
F'4 F 0.379(3) 0.6194(11) 1.2711(9) 0.123(5) Uani 0.50 1 d P . .
F'5 F 0.126(3) 0.609(3) 1.255(3) 0.28(3) Uani 0.50 1 d P . .
F'6 F 0.316(8) 0.5249(9) 1.3055(10) 0.25(2) Uani 0.50 1 d P . .

loop_
_atom_site_aniso_label
_atom_site_aniso_U_11
_atom_site_aniso_U_22
_atom_site_aniso_U_33
_atom_site_aniso_U_23
_atom_site_aniso_U_13
_atom_site_aniso_U_12
Ni 0.0641(5) 0.0670(4) 0.0785(4) -0.0094(4) 0.0069(3) 0.0043(4)
S1 0.1053(14) 0.0709(9) 0.0861(10) -0.0126(8) 0.0108(9) -0.0110(10)
S2 0.0857(12) 0.0656(9) 0.0848(10) -0.0121(8) 0.0103(9) 0.0036(9)
S3 0.0826(11) 0.0654(8) 0.0839(10) -0.0093(8) 0.0076(8) 0.0084(9)
S4 0.1171(16) 0.0707(10) 0.0884(10) -0.0149(8) 0.0226(10) -0.0132(10)
C1 0.067(4) 0.074(4) 0.079(4) 0.000(3) 0.005(3) 0.005(3)
C2 0.068(4) 0.075(4) 0.080(4) -0.008(3) 0.009(3) 0.002(3)
C3 0.107(7) 0.091(5) 0.102(6) -0.009(4) 0.005(5) -0.012(5)
C4 0.129(7) 0.098(5) 0.073(4) -0.010(4) 0.017(4) -0.002(4)
C5 0.061(4) 0.072(4) 0.079(4) -0.003(3) 0.001(3) 0.009(3)
C6 0.077(4) 0.078(4) 0.071(3) -0.009(3) 0.013(3) 0.002(4)
C7 0.096(5) 0.081(5) 0.084(4) -0.003(4) 0.004(4) 0.008(4)
C8 0.110(8) 0.093(6) 0.097(6) -0.017(5) 0.022(6) -0.011(6)
C1A 0.21(3) 0.089(16) 0.051(11) -0.022(11) 0.028(15) -0.075(19)
C'1A 0.078(7) 0.104(7) 0.084(6) 0.008(5) 0.011(5) 0.004(6)
C2A 0.126(7) 0.124(6) 0.103(5) -0.023(4) 0.032(5) 0.047(5)
C3A 0.040(16) 0.13(3) 0.34(5) -0.15(3) 0.03(3) -0.017(16)
C'3A 0.123(9) 0.086(6) 0.073(5) 0.006(5) -0.008(6) 0.024(6)
C4A 0.234(13) 0.111(7) 0.104(6) 0.010(5) 0.062(7) -0.049(7)
C5A 0.13(3) 0.18(3) 0.10(2) 0.00(2) 0.000(17) 0.03(2)
C'5A 0.113(8) 0.070(6) 0.083(6) -0.024(5) 0.019(5) -0.016(5)
C6A 0.185(9) 0.148(7) 0.061(4) -0.024(4) 0.030(5) -0.030(6)
C7A 0.12(2) 0.14(3) 0.114(18) -0.010(16) 0.015(17) 0.06(2)
C'7A 0.090(8) 0.086(7) 0.108(7) -0.019(5) 0.005(6) -0.018(6)
C8A 0.057(5) 0.163(8) 0.158(7) -0.018(6) 0.026(5) -0.003(5)
N1 0.236(10) 0.133(6) 0.088(4) -0.006(4) 0.008(5) -0.013(6)
N2 0.156(7) 0.101(5) 0.108(5) 0.012(4) 0.009(4) -0.013(4)
N1A 0.066(3) 0.063(3) 0.063(3) -0.006(2) 0.002(2) 0.002(3)
F1 0.223(7) 0.147(5) 0.184(5) 0.045(4) -0.029(4) -0.082(5)
F2 0.130(5) 0.241(7) 0.249(7) 0.147(6) -0.004(5) -0.001(5)
F3 0.339(10) 0.165(5) 0.161(5) 0.012(4) 0.119(6) -0.027(5)
F4 0.157(13) 0.162(15) 0.089(8) -0.014(9) 0.048(8) -0.029(11)
F5 0.143(15) 0.55(5) 0.17(2) -0.22(3) -0.082(13) 0.16(3)
F6 0.38(5) 0.098(9) 0.101(9) -0.018(8) 0.047(16) 0.050(17)
F'4 0.125(14) 0.103(9) 0.130(8) -0.037(7) -0.022(10) -0.014(10)
F'5 0.127(13) 0.48(7) 0.25(3) -0.26(4) 0.056(15) -0.02(2)
F'6 0.56(7) 0.104(9) 0.073(7) 0.006(7) 0.002(18) -0.06(2)

loop_
_atom_type_symbol
_atom_type_description
_atom_type_scat_dispersion_real
_atom_type_scat_dispersion_imag
_atom_type_scat_source
C C 0.0033 0.0016 'International Tables Vol C Tables 4.2.6.8 and 6.1.1.4'
H H 0.0000 0.0000 'International Tables Vol C Tables 4.2.6.8 and 6.1.1.4'
F F 0.0171 0.0103 'International Tables Vol C Tables 4.2.6.8 and 6.1.1.4'
N N 0.0061 0.0033 'International Tables Vol C Tables 4.2.6.8 and 6.1.1.4'
Ni Ni 0.3393 1.1124 'International Tables Vol C Tables 4.2.6.8 and 6.1.1.4'
S S 0.1246 0.1234 'International Tables Vol C Tables 4.2.6.8 and 6.1.1.4'

loop_
_geom_angle_atom_site_label_1
_geom_angle_atom_site_label_2
_geom_angle_atom_site_label_3
_geom_angle
_geom_angle_site_symmetry_1
_geom_angle_site_symmetry_3
_geom_angle_publ_flag
S2 Ni S4 178.05(8) . . ?
S2 Ni S3 89.05(6) . . ?
S4 Ni S3 91.86(7) . . ?
S2 Ni S1 91.90(7) . . ?
S4 Ni S1 87.20(7) . . ?
S3 Ni S1 178.88(8) . . ?
C1 S1 Ni 103.7(2) . . ?
C2 S2 Ni 103.4(2) . . ?
C5 S3 Ni 103.7(2) . . ?
C6 S4 Ni 103.7(2) . . ?
C2 C1 C3 123.3(6) . . ?
C2 C1 S1 120.7(5) . . ?
C3 C1 S1 116.0(5) . . ?
C1 C2 C4 123.5(6) . . ?
C1 C2 S2 120.2(4) . . ?
C4 C2 S2 116.3(5) . . ?
F3 C3 F2 103.8(8) . . ?
F3 C3 F1 102.6(8) . . ?
F2 C3 F1 101.8(7) . . ?
F3 C3 C1 117.3(7) . . ?
F2 C3 C1 114.0(7) . . ?
F1 C3 C1 115.3(7) . . ?
N1 C4 C2 175.3(9) . . ?
C6 C5 C7 124.6(5) . . ?
C6 C5 S3 120.0(5) . . ?
C7 C5 S3 115.4(4) . . ?
C5 C6 C8 123.0(6) . . ?
C5 C6 S4 120.7(4) . . ?
C8 C6 S4 116.2(5) . . ?
N2 C7 C5 178.5(8) . . ?
F5 C8 F'4 47(2) . . ?
F5 C8 F'6 59(2) . . ?
F'4 C8 F'6 100.7(19) . . ?
F5 C8 F6 108(2) . . ?
F'4 C8 F6 63.8(17) . . ?
F'6 C8 F6 131.4(17) . . ?
F5 C8 F'5 135.9(17) . . ?
F'4 C8 F'5 98.5(18) . . ?
F'6 C8 F'5 119(2) . . ?
F6 C8 F'5 36(2) . . ?
F5 C8 F4 114(3) . . ?
F'4 C8 F4 132.0(11) . . ?
F'6 C8 F4 59(2) . . ?
F6 C8 F4 96.2(19) . . ?
F'5 C8 F4 65(2) . . ?
F5 C8 C6 113.0(11) . . ?
F'4 C8 C6 117.0(10) . . ?
F'6 C8 C6 113.9(13) . . ?
F6 C8 C6 113.9(11) . . ?
F'5 C8 C6 107.2(17) . . ?
F4 C8 C6 111.0(10) . . ?
C2A C1A N1A 119.2(17) . . ?
C2A C'1A N1A 116.4(7) . . ?
C1A C2A C'1A 63.0(8) . . ?
C4A C3A N1A 127(2) . . ?
C4A C'3A N1A 120.0(9) . . ?
C3A C4A C'3A 61.4(14) . . ?
C6A C5A N1A 126(2) . . ?
C6A C5A C'7A 123(2) . . ?
N1A C5A C'7A 48.7(8) . . ?
C6A C'5A N1A 116.7(7) . . ?
C6A C'5A C7A 121.1(11) . . ?
N1A C'5A C7A 51.1(7) . . ?
C5A C6A C'5A 59.6(13) . . ?
C8A C7A N1A 116.8(19) . . ?
C8A C7A C'5A 118.5(16) . . ?
N1A C7A C'5A 50.2(9) . . ?
N1A C'7A C8A 115.8(7) . . ?
N1A C'7A C5A 49.1(9) . . ?
C8A C'7A C5A 115.7(11) . . ?
C7A C8A C'7A 63.1(10) . . ?
C'3A N1A C'1A 110.8(6) . . ?
C'3A N1A C'7A 110.8(7) . . ?
C'1A N1A C'7A 108.0(6) . . ?
C'3A N1A C'5A 109.1(6) . . ?
C'1A N1A C'5A 109.1(6) . . ?
C'7A N1A C'5A 109.0(6) . . ?
C'3A N1A C5A 163.8(15) . . ?
C'1A N1A C5A 72.3(12) . . ?
C'7A N1A C5A 82.2(13) . . ?
C'5A N1A C5A 56.0(12) . . ?
C'3A N1A C1A 83.9(9) . . ?
C'1A N1A C1A 60.4(12) . . ?
C'7A N1A C1A 69.0(10) . . ?
C'5A N1A C1A 166.2(11) . . ?
C5A N1A C1A 110.5(15) . . ?
C'3A N1A C7A 72.2(11) . . ?
C'1A N1A C7A 169.3(13) . . ?
C'7A N1A C7A 61.8(12) . . ?
C'5A N1A C7A 78.7(11) . . ?
C5A N1A C7A 107.9(15) . . ?
C1A N1A C7A 110.6(16) . . ?
C'3A N1A C3A 50.0(13) . . ?
C'1A N1A C3A 82.4(11) . . ?
C'7A N1A C3A 160.8(14) . . ?
C'5A N1A C3A 81.5(11) . . ?
C5A N1A C3A 116.7(19) . . ?
C1A N1A C3A 104.6(12) . . ?
C7A N1A C3A 106.4(15) . . ?
F'6 F4 C8 58.5(12) . . ?
F'6 F4 F'5 110(2) . . ?
C8 F4 F'5 56.2(12) . . ?
F'4 F5 C8 66.6(16) . . ?
F'4 F5 F'6 121(3) . . ?
C8 F5 F'6 62.5(18) . . ?
F'5 F6 C8 73(3) . . ?
F'5 F6 F'4 127(5) . . ?
C8 F6 F'4 56.2(15) . . ?
F5 F'4 C8 66(2) . . ?
F5 F'4 F6 122(3) . . ?
C8 F'4 F6 59.9(11) . . ?
F6 F'5 C8 71(3) . . ?
F6 F'5 F4 121(6) . . ?
C8 F'5 F4 59(2) . . ?
F5 F'6 C8 58.7(16) . . ?
F5 F'6 F4 117(4) . . ?
C8 F'6 F4 63(2) . . ?

loop_
_geom_bond_atom_site_label_1
_geom_bond_atom_site_label_2
_geom_bond_distance
_geom_bond_site_symmetry_2
_geom_bond_publ_flag
Ni S2 2.1417(16) . ?
Ni S4 2.1418(17) . ?
Ni S3 2.1441(17) . ?
Ni S1 2.1452(18) . ?
S1 C1 1.713(6) . ?
S2 C2 1.730(6) . ?
S3 C5 1.721(6) . ?
S4 C6 1.714(6) . ?
C1 C2 1.336(8) . ?
C1 C3 1.494(9) . ?
C2 C4 1.429(8) . ?
C3 F3 1.264(8) . ?
C3 F2 1.300(9) . ?
C3 F1 1.312(8) . ?
C4 N1 1.082(7) . ?
C5 C6 1.342(7) . ?
C5 C7 1.429(9) . ?
C6 C8 1.502(9) . ?
C7 N2 1.137(8) . ?
C8 F5 1.238(19) . ?
C8 F'4 1.240(15) . ?
C8 F'6 1.29(3) . ?
C8 F6 1.29(2) . ?
C8 F'5 1.31(3) . ?
C8 F4 1.340(18) . ?
C1A C2A 1.44(3) . ?
C1A N1A 1.56(2) . ?
C'1A C2A 1.522(11) . ?
C'1A N1A 1.522(10) . ?
C3A C4A 1.15(5) . ?
C3A N1A 1.74(4) . ?
C'3A C4A 1.501(15) . ?
C'3A N1A 1.501(9) . ?
C5A C6A 1.38(3) . ?
C5A N1A 1.54(3) . ?
C5A C'7A 2.02(3) . ?
C'5A C6A 1.519(11) . ?
C'5A N1A 1.539(8) . ?
C'5A C7A 1.96(3) . ?
C7A C8A 1.49(3) . ?
C7A N1A 1.56(3) . ?
C'7A N1A 1.532(10) . ?
C'7A C8A 1.539(12) . ?
F4 F'6 1.29(5) . ?
F4 F'5 1.43(6) . ?
F5 F'4 0.99(5) . ?
F5 F'6 1.24(5) . ?
F6 F'5 0.80(4) . ?
F6 F'4 1.34(3) . ?
